data_4513546
loop_
_publ_author_name
'Bell, Nia C.'
'Doyle, Samantha J.'
'Battistelli, Giulia'
'LeGuyader, Clare L. M.'
'Thompson, Matthew P.'
'Poe, Ambata M.'
'Rheingold, Arnold'
'Moore, Curtis'
'Montalti, Marco'
'Thayumanavan, S.'
'Tauber, Michael J.'
'Gianneschi, Nathan C.'

_publ_section_title
;
 Dye Encapsulation in Polynorbornene Micelles.
;
_journal_issue 35
_journal_name_full 'Langmuir : the ACS journal of surfaces and colloids'
_journal_page_first 9707
_journal_page_last 9717
_journal_paper_doi 10.1021/acs.langmuir.5b01822
_journal_volume 31
_journal_year 2015
_chemical_formula_moiety 'C27 H33 B F2 I2 N2 O'
_chemical_formula_sum 'C27 H33 B F2 I2 N2 O'
_chemical_formula_weight 704.16
_chemical_name_systematic
;
 ?
;
_space_group_crystal_system triclinic
_space_group_IT_number 2
_space_group_name_Hall '-P 1'
_space_group_name_H-M_alt 'P -1'
_symmetry_space_group_name_Hall '-P 1'
_symmetry_space_group_name_H-M 'P -1'
_atom_sites_solution_hydrogens geom
_atom_sites_solution_primary direct
_atom_sites_solution_secondary difmap
_audit_creation_date 2014-02-14
_audit_creation_method
;
Olex2 1.2-beta
(compiled 2014.02.11 svn.r2872 for OlexSys, GUI svn.r4767)
;
_cell_angle_alpha 99.386(3)
_cell_angle_beta 101.188(3)
_cell_angle_gamma 102.814(3)
_cell_formula_units_Z 2
_cell_length_a 9.0317(6)
_cell_length_b 11.6572(9)
_cell_length_c 13.7558(12)
_cell_measurement_reflns_used 9912
_cell_measurement_temperature 100
_cell_measurement_theta_max 28.270
_cell_measurement_theta_min 2.642
_cell_volume 1352.82(18)
_computing_cell_refinement 'SAINT v8.34A (Bruker, 2013)'
_computing_data_collection 'APEX2 v2013.6-2 (Bruker, 2013)'
_computing_data_reduction 'SAINT v8.34A (Bruker, 2013)'
_computing_molecular_graphics 'Olex2 (Dolomanov et al., 2009)'
_computing_publication_material 'Olex2 (Dolomanov et al., 2009)'
_computing_structure_refinement 'XL (Sheldrick, 2008)'
_computing_structure_solution 'XT (Sheldrick, 2008)'
_diffrn_ambient_temperature 100.0
_diffrn_detector 'Bruker APEX-II CCD'
_diffrn_detector_area_resol_mean 7.9
_diffrn_detector_type 'CCD Area Detector'
_diffrn_measured_fraction_theta_full 0.986
_diffrn_measured_fraction_theta_max 0.986
_diffrn_measurement_device 'Kappa Four-Circle Diffractometer'
_diffrn_measurement_device_type 'Bruker APEX II Ultra'
_diffrn_measurement_method '\w and \f scans'
_diffrn_radiation_monochromator 'Double Bounce Multilayer Mirrors'
_diffrn_radiation_probe x-ray
_diffrn_radiation_type MoK\a
_diffrn_radiation_wavelength 0.71073
_diffrn_reflns_av_R_equivalents 0.0300
_diffrn_reflns_av_unetI/netI 0.0228
_diffrn_reflns_laue_measured_fraction_full 0.986
_diffrn_reflns_laue_measured_fraction_max 0.986
_diffrn_reflns_limit_h_max 12
_diffrn_reflns_limit_h_min -12
_diffrn_reflns_limit_k_max 15
_diffrn_reflns_limit_k_min -15
_diffrn_reflns_limit_l_max 18
_diffrn_reflns_limit_l_min -18
_diffrn_reflns_number 22476
_diffrn_reflns_point_group_measured_fraction_full 0.986
_diffrn_reflns_point_group_measured_fraction_max 0.986
_diffrn_reflns_theta_full 25.000
_diffrn_reflns_theta_max 28.277
_diffrn_reflns_theta_min 1.835
_diffrn_source 'Micro Focus Rotating Anode'
_diffrn_source_type 'Bruker TXS'
_diffrn_standards_number 0
_exptl_absorpt_coefficient_mu 2.361
_exptl_absorpt_correction_T_max 0.0962
_exptl_absorpt_correction_T_min 0.0583
_exptl_absorpt_correction_type multi-scan
_exptl_absorpt_process_details
;
SADABS-2012/1 (Bruker,2012) was used for absorption correction.
wR2(int) was 0.1191 before and 0.0363 after correction.
The Ratio of minimum to maximum transmission is 0.6060.
The \l/2 correction factor is 0.0015.
;
_exptl_crystal_colour Red
_exptl_crystal_colour_primary red
_exptl_crystal_density_diffrn 1.729
_exptl_crystal_description Plate
_exptl_crystal_F_000 692
_exptl_crystal_size_max 0.282
_exptl_crystal_size_mid 0.243
_exptl_crystal_size_min 0.081
_refine_diff_density_max 0.867
_refine_diff_density_min -0.714
_refine_diff_density_rms 0.105
_refine_ls_extinction_method none
_refine_ls_goodness_of_fit_ref 1.053
_refine_ls_hydrogen_treatment constr
_refine_ls_matrix_type full
_refine_ls_number_parameters 351
_refine_ls_number_reflns 6622
_refine_ls_number_restraints 108
_refine_ls_restrained_S_all 1.055
_refine_ls_R_factor_all 0.0346
_refine_ls_R_factor_gt 0.0278
_refine_ls_shift/su_max 0.002
_refine_ls_shift/su_mean 0.000
_refine_ls_structure_factor_coef Fsqd
_refine_ls_weighting_details 'w=1/[\s^2^(Fo^2^)+(0.0298P)^2^+2.3916P] where P=(Fo^2^+2Fc^2^)/3'
_refine_ls_weighting_scheme calc
_refine_ls_wR_factor_gt 0.0676
_refine_ls_wR_factor_ref 0.0742
_reflns_Friedel_coverage 0.000
_reflns_number_gt 5726
_reflns_number_total 6622
_reflns_threshold_expression 'I > 2\s(I)'
_cod_data_source_file la5b01822_si_001.cif
_cod_data_source_block Gian05
_cod_depositor_comments
;
The following automatic conversions were performed:

'_diffrn_radiation_probe' value 'X-ray' changed to 'x-ray' according
to
/usr/data/users/saulius/crontab/automatic-downloads/rss-feeds/ACS/lib/dictionaries/cif_core.dic
dictionary named 'cif_core.dic' version 2.4.2 from 2011-04-26.

'_exptl_crystal_colour_primary' value 'Red' changed to 'red'
according to
/usr/data/users/saulius/crontab/automatic-downloads/rss-feeds/ACS/lib/dictionaries/cif_core.dic
dictionary named 'cif_core.dic' version 2.4.2 from 2011-04-26.

Automatic conversion script
Id: cif_fix_values 3271 2015-04-21 07:52:19Z andrius 

 Adding full bibliography for 4513546.cif.
;
_cod_original_cell_volume 1352.81(18)
_cod_database_code 4513546
_shelxl_version_number 2013-4
_shelx_space_group_comment
;
The symmetry employed for this shelxl refinement is uniquely defined
by the following loop, which should always be used as a source of
symmetry information in preference to the above space-group names.
They are only intended as comments.
;
_shelx_estimated_absorpt_t_max 0.832
_shelx_estimated_absorpt_t_min 0.556
_olex2_refinement_description
;
1. Fixed Uiso
 At 1.2 times of:
  All C(H) groups, All C(H,H) groups
 At 1.5 times of:
  All C(H,H,H) groups
2. Restrained distances
 C22B-C21B = C21-C22 = C22B-C23B = C22-C23 = C24B-C23B = C24-C23 = C25-C24 =
 C24B-C25B = C21-C26 = C26B-C21B = C27B-C26B = C27-C26
 1.54 with sigma of 0.02
3. Uiso/Uaniso restraints and constraints
Uanis(O1) = Uanis(O1B)
Uanis(C20) = Uanis(C20B)
Uanis(C26) = Uanis(C26B)
Uanis(C22) = Uanis(C22B)
Uanis(C21) = Uanis(C21B)
Uanis(C23B) = Uanis(C23)
Uanis(C24) = Uanis(C24B)
Uanis(C25B) = Uanis(C25)
Uanis(C27) = Uanis(C27B)
4. Rigid body (RIGU) restrains
 C25B, C25, C24B, C24, C23, C23B, C22B, C22, C21, C21B, C26B, C26, C27, C20B,
 C20, O1B, O1, C27B
 with sigma for 1-2 distances of 0.004 and sigma for 1-3 distances of 0.004
5. Others
 Fixed Sof: O1(0.5) C20(0.5) H20A(0.5) H20B(0.5) C21(0.5) H21(0.5) C22(0.5)
 H22A(0.5) H22B(0.5) C23(0.5) H23A(0.5) H23B(0.5) C24(0.5) H24A(0.5) H24B(0.5)
 C25(0.5) H25A(0.5) H25B(0.5) H25C(0.5) C26(0.5) H26A(0.5) H26B(0.5) C27(0.5)
 H27A(0.5) H27B(0.5) H27C(0.5) O1B(0.5) C20B(0.5) H20C(0.5) H20D(0.5) C21B(0.5)
 H21B(0.5) C22B(0.5) H22C(0.5) H22D(0.5) C23B(0.5) H23C(0.5) H23D(0.5)
 C24B(0.5) H24C(0.5) H24D(0.5) C25B(0.5) H25D(0.5) H25E(0.5) H25F(0.5)
 C26B(0.5) H26C(0.5) H26D(0.5) C27B(0.5) H27D(0.5) H27E(0.5) H27F(0.5)
6.a Ternary CH refined with riding coordinates:
 C21(H21), C21B(H21B)
6.b Secondary CH2 refined with riding coordinates:
 C20(H20A,H20B), C22(H22A,H22B), C23(H23A,H23B), C24(H24A,H24B), C26(H26A,
 H26B), C20B(H20C,H20D), C22B(H22C,H22D), C23B(H23C,H23D), C24B(H24C,H24D),
 C26B(H26C,H26D)
6.c Aromatic/amide H refined with riding coordinates:
 C13(H13), C14(H14), C16(H16), C17(H17)
6.d Idealised Me refined as rotating group:
 C10(H10A,H10B,H10C), C11(H11A,H11B,H11C), C18(H18A,H18B,H18C), C19(H19A,H19B,
 H19C), C25(H25A,H25B,H25C), C27(H27A,H27B,H27C), C25B(H25D,H25E,H25F),
 C27B(H27D,H27E,H27F)
;

loop_
_space_group_symop_operation_xyz
'x, y, z'
'-x, -y, -z'

loop_
_atom_site_label
_atom_site_type_symbol
_atom_site_fract_x
_atom_site_fract_y
_atom_site_fract_z
_atom_site_U_iso_or_equiv
_atom_site_adp_type
_atom_site_occupancy
_atom_site_site_symmetry_order
_atom_site_calc_flag
_atom_site_refinement_flags_posn
_atom_site_refinement_flags_occupancy
_atom_site_disorder_assembly
_atom_site_disorder_group
I1 I 0.57584(2) 0.70267(2) 0.85562(2) 0.03174(6) Uani 1 1 d . . . .
I2 I 1.06464(2) 0.08538(2) 1.24695(2) 0.03075(6) Uani 1 1 d . . . .
F1 F 1.04603(19) 0.57395(14) 1.16459(13) 0.0318(4) Uani 1 1 d . . . .
F2 F 0.8319(2) 0.53025(15) 1.22833(12) 0.0316(4) Uani 1 1 d . . . .
N1 N 0.7928(2) 0.50663(17) 1.04644(16) 0.0197(4) Uani 1 1 d . . . .
N2 N 0.9057(3) 0.36585(19) 1.13639(16) 0.0218(4) Uani 1 1 d . . . .
B1 B 0.8971(3) 0.4980(3) 1.1475(2) 0.0236(6) Uani 1 1 d . . . .
C1 C 0.7622(3) 0.6080(2) 1.0240(2) 0.0253(5) Uani 1 1 d . . . .
C2 C 0.6564(3) 0.5775(2) 0.9279(2) 0.0256(5) Uani 1 1 d . . . .
C3 C 0.6211(3) 0.4542(2) 0.8901(2) 0.0240(5) Uani 1 1 d . . . .
C4 C 0.7106(3) 0.4094(2) 0.96586(19) 0.0217(5) Uani 1 1 d . . . .
C5 C 0.7279(3) 0.2938(2) 0.96835(19) 0.0211(5) Uani 1 1 d . . . .
C6 C 0.8253(3) 0.2719(2) 1.0527(2) 0.0220(5) Uani 1 1 d . . . .
C7 C 0.8651(3) 0.1648(2) 1.0721(2) 0.0221(5) Uani 1 1 d . . . .
C8 C 0.9669(3) 0.1984(2) 1.1686(2) 0.0235(5) Uani 1 1 d . . . .
C9 C 0.9906(3) 0.3224(2) 1.2062(2) 0.0245(5) Uani 1 1 d . . . .
C10 C 0.8328(4) 0.7295(2) 1.0912(2) 0.0321(6) Uani 1 1 d . . . .
H10A H 0.8734 0.7212 1.1604 0.048 Uiso 1 1 calc GR . . .
H10B H 0.7530 0.7744 1.0913 0.048 Uiso 1 1 calc GR . . .
H10C H 0.9184 0.7730 1.0661 0.048 Uiso 1 1 calc GR . . .
C11 C 0.5139(3) 0.3876(3) 0.7905(2) 0.0293(6) Uani 1 1 d . . . .
H11A H 0.4448 0.4364 0.7665 0.044 Uiso 1 1 calc GR . . .
H11B H 0.4508 0.3112 0.7984 0.044 Uiso 1 1 calc GR . . .
H11C H 0.5756 0.3714 0.7410 0.044 Uiso 1 1 calc GR . . .
C12 C 0.6432(3) 0.1904(2) 0.8817(2) 0.0225(5) Uani 1 1 d . . . .
C13 C 0.6938(3) 0.1731(2) 0.7927(2) 0.0278(5) Uani 1 1 d . . . .
H13 H 0.7825 0.2292 0.7852 0.033 Uiso 1 1 calc R . . .
C14 C 0.6150(4) 0.0735(3) 0.7143(2) 0.0343(6) Uani 1 1 d . . . .
H14 H 0.6505 0.0624 0.6536 0.041 Uiso 1 1 calc R . . .
C15 C 0.4860(4) -0.0091(3) 0.7239(2) 0.0371(7) Uani 1 1 d . . . .
C16 C 0.4334(4) 0.0072(3) 0.8126(3) 0.0387(7) Uani 1 1 d . . . .
H16 H 0.3447 -0.0492 0.8199 0.046 Uiso 1 1 calc R . . .
C17 C 0.5122(3) 0.1072(3) 0.8905(2) 0.0318(6) Uani 1 1 d . . . .
H17 H 0.4759 0.1188 0.9508 0.038 Uiso 1 1 calc R . . .
C18 C 0.8150(3) 0.0415(2) 1.0051(2) 0.0265(5) Uani 1 1 d . . . .
H18A H 0.8755 -0.0098 1.0348 0.040 Uiso 1 1 calc GR . . .
H18B H 0.8334 0.0468 0.9378 0.040 Uiso 1 1 calc GR . . .
H18C H 0.7035 0.0067 0.9987 0.040 Uiso 1 1 calc GR . . .
C19 C 1.0936(4) 0.3993(3) 1.3038(2) 0.0320(6) Uani 1 1 d . . . .
H19A H 1.1873 0.4490 1.2906 0.048 Uiso 1 1 calc GR . . .
H19B H 1.1244 0.3479 1.3495 0.048 Uiso 1 1 calc GR . . .
H19C H 1.0369 0.4516 1.3354 0.048 Uiso 1 1 calc GR . . .
O1 O 0.3940(6) -0.1173(5) 0.6642(4) 0.0352(8) Uani 0.5 1 d . P A 1
C20 C 0.4062(8) -0.1358(6) 0.5647(5) 0.0418(10) Uani 0.5 1 d . P A 1
H20A H 0.5145 -0.1370 0.5618 0.050 Uiso 0.5 1 calc R P A 1
H20B H 0.3799 -0.0699 0.5335 0.050 Uiso 0.5 1 calc R P A 1
C21 C 0.2934(10) -0.2557(8) 0.5076(7) 0.0481(15) Uani 0.5 1 d D P A 1
H21 H 0.3071 -0.2656 0.4365 0.058 Uiso 0.5 1 calc R P A 1
C22 C 0.1224(10) -0.2727(7) 0.4979(6) 0.0540(13) Uani 0.5 1 d D P A 1
H22A H 0.1030 -0.2592 0.5667 0.065 Uiso 0.5 1 calc R P A 1
H22B H 0.0676 -0.3573 0.4636 0.065 Uiso 0.5 1 calc R P A 1
C23 C 0.0507(11) -0.1878(8) 0.4377(6) 0.0595(15) Uani 0.5 1 d D P A 1
H23A H 0.0994 -0.1023 0.4720 0.071 Uiso 0.5 1 calc R P A 1
H23B H 0.0664 -0.2002 0.3679 0.071 Uiso 0.5 1 calc R P A 1
C24 C -0.1243(11) -0.2224(9) 0.4359(7) 0.0606(15) Uani 0.5 1 d D P A 1
H24A H -0.1739 -0.3051 0.3951 0.073 Uiso 0.5 1 calc R P A 1
H24B H -0.1380 -0.2205 0.5058 0.073 Uiso 0.5 1 calc R P A 1
C25 C -0.1994(12) -0.1357(9) 0.3911(8) 0.0641(18) Uani 0.5 1 d D P A 1
H25A H -0.1767 -0.1322 0.3246 0.096 Uiso 0.5 1 calc GR P A 1
H25B H -0.1582 -0.0556 0.4360 0.096 Uiso 0.5 1 calc GR P A 1
H25C H -0.3127 -0.1620 0.3830 0.096 Uiso 0.5 1 calc GR P A 1
C26 C 0.3453(10) -0.3646(7) 0.5492(6) 0.0579(15) Uani 0.5 1 d D P A 1
H26A H 0.3231 -0.3666 0.6167 0.069 Uiso 0.5 1 calc R P A 1
H26B H 0.2870 -0.4422 0.5023 0.069 Uiso 0.5 1 calc R P A 1
C27 C 0.524(2) -0.344(4) 0.557(4) 0.088(4) Uani 0.5 1 d D P A 1
H27A H 0.5434 -0.3539 0.4888 0.132 Uiso 0.5 1 calc GR P A 1
H27B H 0.5630 -0.4020 0.5919 0.132 Uiso 0.5 1 calc GR P A 1
H27C H 0.5794 -0.2617 0.5956 0.132 Uiso 0.5 1 calc GR P A 1
O1B O 0.4299(6) -0.0932(5) 0.6304(4) 0.0352(8) Uani 0.5 1 d . P A 2
C20B C 0.2977(8) -0.1915(6) 0.6349(5) 0.0418(10) Uani 0.5 1 d . P A 2
H20C H 0.2091 -0.1588 0.6472 0.050 Uiso 0.5 1 calc R P A 2
H20D H 0.3301 -0.2309 0.6910 0.050 Uiso 0.5 1 calc R P A 2
C21B C 0.2483(10) -0.2828(8) 0.5333(6) 0.0481(15) Uani 0.5 1 d D P A 2
H21B H 0.1787 -0.3584 0.5416 0.058 Uiso 0.5 1 calc R P A 2
C22B C 0.1576(10) -0.2343(8) 0.4540(6) 0.0540(13) Uani 0.5 1 d D P A 2
H22C H 0.1480 -0.2840 0.3864 0.065 Uiso 0.5 1 calc R P A 2
H22D H 0.2166 -0.1512 0.4558 0.065 Uiso 0.5 1 calc R P A 2
C23B C -0.0086(11) -0.2325(9) 0.4676(6) 0.0595(15) Uani 0.5 1 d D P A 2
H23C H -0.0655 -0.3167 0.4637 0.071 Uiso 0.5 1 calc R P A 2
H23D H 0.0041 -0.1877 0.5377 0.071 Uiso 0.5 1 calc R P A 2
C24B C -0.1150(11) -0.1811(9) 0.3979(6) 0.0606(15) Uani 0.5 1 d D P A 2
H24C H -0.0566 -0.0994 0.3954 0.073 Uiso 0.5 1 calc R P A 2
H24D H -0.1410 -0.2317 0.3286 0.073 Uiso 0.5 1 calc R P A 2
C25B C -0.2620(11) -0.1726(9) 0.4260(8) 0.0641(18) Uani 0.5 1 d D P A 2
H25D H -0.3188 -0.1330 0.3795 0.096 Uiso 0.5 1 calc GR P A 2
H25E H -0.2386 -0.1256 0.4956 0.096 Uiso 0.5 1 calc GR P A 2
H25F H -0.3265 -0.2537 0.4216 0.096 Uiso 0.5 1 calc GR P A 2
C26B C 0.3833(10) -0.3147(8) 0.4940(6) 0.0579(15) Uani 0.5 1 d D P A 2
H26C H 0.4430 -0.2417 0.4770 0.069 Uiso 0.5 1 calc R P A 2
H26D H 0.3381 -0.3756 0.4297 0.069 Uiso 0.5 1 calc R P A 2
C27B C 0.501(3) -0.363(4) 0.562(4) 0.088(4) Uani 0.5 1 d D P A 2
H27D H 0.5630 -0.2988 0.6198 0.132 Uiso 0.5 1 calc GR P A 2
H27E H 0.5707 -0.3910 0.5222 0.132 Uiso 0.5 1 calc GR P A 2
H27F H 0.4444 -0.4303 0.5858 0.132 Uiso 0.5 1 calc GR P A 2

loop_
_atom_site_aniso_label
_atom_site_aniso_U_11
_atom_site_aniso_U_22
_atom_site_aniso_U_33
_atom_site_aniso_U_23
_atom_site_aniso_U_13
_atom_site_aniso_U_12
I1 0.03898(11) 0.02327(9) 0.03921(11) 0.01157(7) 0.01505(8) 0.01237(8)
I2 0.03753(11) 0.02594(10) 0.02966(10) 0.00850(7) 0.00602(8) 0.01003(7)
F1 0.0258(8) 0.0202(7) 0.0433(10) 0.0010(7) 0.0060(7) -0.0004(6)
F2 0.0365(9) 0.0316(8) 0.0282(8) -0.0004(7) 0.0121(7) 0.0131(7)
N1 0.0240(10) 0.0112(9) 0.0228(10) 0.0003(7) 0.0094(8) 0.0013(7)
N2 0.0230(10) 0.0180(10) 0.0224(10) 0.0009(8) 0.0058(8) 0.0031(8)
B1 0.0240(13) 0.0173(12) 0.0273(14) 0.0006(10) 0.0067(11) 0.0037(10)
C1 0.0267(13) 0.0181(11) 0.0334(14) 0.0057(10) 0.0134(11) 0.0050(10)
C2 0.0277(13) 0.0184(11) 0.0343(14) 0.0074(10) 0.0137(11) 0.0069(10)
C3 0.0252(12) 0.0221(12) 0.0281(13) 0.0056(10) 0.0124(10) 0.0075(10)
C4 0.0234(12) 0.0186(11) 0.0224(12) 0.0019(9) 0.0088(9) 0.0029(9)
C5 0.0201(11) 0.0168(11) 0.0259(12) 0.0024(9) 0.0094(9) 0.0022(9)
C6 0.0206(11) 0.0178(11) 0.0260(12) 0.0013(9) 0.0073(10) 0.0028(9)
C7 0.0236(12) 0.0173(11) 0.0256(12) 0.0048(9) 0.0091(10) 0.0029(9)
C8 0.0235(12) 0.0210(12) 0.0264(12) 0.0056(10) 0.0081(10) 0.0043(9)
C9 0.0238(12) 0.0215(12) 0.0267(13) 0.0025(10) 0.0080(10) 0.0032(10)
C10 0.0362(15) 0.0178(12) 0.0404(16) 0.0023(11) 0.0096(12) 0.0059(11)
C11 0.0341(14) 0.0250(13) 0.0287(13) 0.0041(10) 0.0055(11) 0.0105(11)
C12 0.0229(12) 0.0164(11) 0.0266(12) 0.0017(9) 0.0041(10) 0.0054(9)
C13 0.0350(14) 0.0211(12) 0.0282(13) 0.0045(10) 0.0091(11) 0.0084(11)
C14 0.0477(18) 0.0318(15) 0.0246(13) 0.0010(11) 0.0086(12) 0.0164(13)
C15 0.0329(15) 0.0254(14) 0.0418(17) -0.0103(12) -0.0049(13) 0.0097(12)
C16 0.0249(14) 0.0263(14) 0.055(2) -0.0036(13) 0.0066(13) -0.0010(11)
C17 0.0257(13) 0.0267(14) 0.0389(16) -0.0015(12) 0.0111(12) 0.0019(11)
C18 0.0302(13) 0.0176(11) 0.0287(13) 0.0023(10) 0.0052(11) 0.0040(10)
C19 0.0376(15) 0.0260(13) 0.0265(13) -0.0007(11) 0.0024(11) 0.0053(12)
O1 0.040(2) 0.0292(19) 0.027(2) -0.0058(14) 0.0083(14) -0.0012(15)
C20 0.036(2) 0.041(2) 0.034(2) -0.0094(18) 0.0054(17) -0.0024(18)
C21 0.048(3) 0.044(3) 0.034(3) -0.009(2) -0.002(2) -0.002(2)
C22 0.071(3) 0.050(3) 0.037(3) 0.005(2) 0.014(2) 0.012(2)
C23 0.071(4) 0.063(4) 0.039(3) 0.004(2) 0.008(2) 0.017(3)
C24 0.084(4) 0.059(4) 0.038(4) 0.007(2) 0.009(3) 0.025(3)
C25 0.062(4) 0.060(4) 0.062(4) -0.001(3) 0.002(3) 0.020(3)
C26 0.065(3) 0.052(3) 0.038(3) -0.021(2) -0.006(2) 0.015(3)
C27 0.078(5) 0.094(12) 0.075(4) -0.005(5) 0.003(5) 0.021(7)
O1B 0.040(2) 0.0292(19) 0.027(2) -0.0058(14) 0.0083(14) -0.0012(15)
C20B 0.036(2) 0.041(2) 0.034(2) -0.0094(18) 0.0054(17) -0.0024(18)
C21B 0.048(3) 0.044(3) 0.034(3) -0.009(2) -0.002(2) -0.002(2)
C22B 0.071(3) 0.050(3) 0.037(3) 0.005(2) 0.014(2) 0.012(2)
C23B 0.071(4) 0.063(4) 0.039(3) 0.004(2) 0.008(2) 0.017(3)
C24B 0.084(4) 0.059(4) 0.038(4) 0.007(2) 0.009(3) 0.025(3)
C25B 0.062(4) 0.060(4) 0.062(4) -0.001(3) 0.002(3) 0.020(3)
C26B 0.065(3) 0.052(3) 0.038(3) -0.021(2) -0.006(2) 0.015(3)
C27B 0.078(5) 0.094(12) 0.075(4) -0.005(5) 0.003(5) 0.021(7)

loop_
_atom_type_symbol
_atom_type_description
_atom_type_scat_dispersion_real
_atom_type_scat_dispersion_imag
_atom_type_scat_source
C C 0.0033 0.0016 'International Tables Vol C Tables 4.2.6.8 and 6.1.1.4'
H H 0.0000 0.0000 'International Tables Vol C Tables 4.2.6.8 and 6.1.1.4'
B B 0.0013 0.0007 'International Tables Vol C Tables 4.2.6.8 and 6.1.1.4'
F F 0.0171 0.0103 'International Tables Vol C Tables 4.2.6.8 and 6.1.1.4'
I I -0.4742 1.8119 'International Tables Vol C Tables 4.2.6.8 and 6.1.1.4'
N N 0.0061 0.0033 'International Tables Vol C Tables 4.2.6.8 and 6.1.1.4'
O O 0.0106 0.0060 'International Tables Vol C Tables 4.2.6.8 and 6.1.1.4'

loop_
_geom_angle_atom_site_label_1
_geom_angle_atom_site_label_2
_geom_angle_atom_site_label_3
_geom_angle
C1 N1 B1 125.3(2)
C1 N1 C4 109.1(2)
C4 N1 B1 125.6(2)
C6 N2 B1 125.5(2)
C9 N2 B1 125.3(2)
C9 N2 C6 109.2(2)
F1 B1 F2 109.1(2)
F1 B1 N1 110.3(2)
F1 B1 N2 110.0(2)
F2 B1 N1 110.3(2)
F2 B1 N2 110.3(2)
N2 B1 N1 106.8(2)
N1 C1 C2 108.1(2)
N1 C1 C10 123.9(3)
C2 C1 C10 128.0(2)
C1 C2 I1 123.74(19)
C3 C2 I1 126.7(2)
C3 C2 C1 109.5(2)
C2 C3 C4 105.1(2)
C2 C3 C11 125.5(2)
C4 C3 C11 129.3(2)
N1 C4 C3 108.1(2)
C5 C4 N1 120.5(2)
C5 C4 C3 131.4(2)
C4 C5 C6 120.9(2)
C4 C5 C12 120.7(2)
C6 C5 C12 118.5(2)
N2 C6 C5 120.5(2)
N2 C6 C7 108.0(2)
C5 C6 C7 131.5(2)
C6 C7 C18 128.9(2)
C8 C7 C6 105.5(2)
C8 C7 C18 125.6(2)
C7 C8 I2 126.29(19)
C7 C8 C9 109.0(2)
C9 C8 I2 124.7(2)
N2 C9 C8 108.3(2)
N2 C9 C19 123.1(2)
C8 C9 C19 128.5(3)
C1 C10 H10A 109.5
C1 C10 H10B 109.5
C1 C10 H10C 109.5
H10A C10 H10B 109.5
H10A C10 H10C 109.5
H10B C10 H10C 109.5
C3 C11 H11A 109.5
C3 C11 H11B 109.5
C3 C11 H11C 109.5
H11A C11 H11B 109.5
H11A C11 H11C 109.5
H11B C11 H11C 109.5
C13 C12 C5 121.6(2)
C13 C12 C17 118.7(2)
C17 C12 C5 119.7(2)
C12 C13 H13 119.9
C12 C13 C14 120.3(3)
C14 C13 H13 119.9
C13 C14 H14 119.7
C15 C14 C13 120.6(3)
C15 C14 H14 119.7
C14 C15 C16 119.8(3)
C14 C15 O1B 106.2(3)
C16 C15 O1B 133.8(3)
O1 C15 C14 133.4(4)
O1 C15 C16 106.6(3)
C15 C16 H16 120.4
C15 C16 C17 119.3(3)
C17 C16 H16 120.4
C12 C17 C16 121.3(3)
C12 C17 H17 119.4
C16 C17 H17 119.4
C7 C18 H18A 109.5
C7 C18 H18B 109.5
C7 C18 H18C 109.5
H18A C18 H18B 109.5
H18A C18 H18C 109.5
H18B C18 H18C 109.5
C9 C19 H19A 109.5
C9 C19 H19B 109.5
C9 C19 H19C 109.5
H19A C19 H19B 109.5
H19A C19 H19C 109.5
H19B C19 H19C 109.5
C15 O1 C20 114.4(5)
O1 C20 H20A 110.0
O1 C20 H20B 110.0
O1 C20 C21 108.3(6)
H20A C20 H20B 108.4
C21 C20 H20A 110.0
C21 C20 H20B 110.0
C20 C21 H21 105.4
C20 C21 C26 110.7(6)
C22 C21 C20 119.5(7)
C22 C21 H21 105.4
C22 C21 C26 109.3(7)
C26 C21 H21 105.4
C21 C22 H22A 108.7
C21 C22 H22B 108.7
C21 C22 C23 114.2(7)
H22A C22 H22B 107.6
C23 C22 H22A 108.7
C23 C22 H22B 108.7
C22 C23 H23A 110.7
C22 C23 H23B 110.7
H23A C23 H23B 108.8
C24 C23 C22 105.1(7)
C24 C23 H23A 110.7
C24 C23 H23B 110.7
C23 C24 H24A 109.9
C23 C24 H24B 109.9
H24A C24 H24B 108.3
C25 C24 C23 109.0(8)
C25 C24 H24A 109.9
C25 C24 H24B 109.9
C24 C25 H25A 109.5
C24 C25 H25B 109.5
C24 C25 H25C 109.5
H25A C25 H25B 109.5
H25A C25 H25C 109.5
H25B C25 H25C 109.5
C21 C26 H26A 110.2
C21 C26 H26B 110.2
H26A C26 H26B 108.5
C27 C26 C21 107.5(14)
C27 C26 H26A 110.2
C27 C26 H26B 110.2
C26 C27 H27A 109.5
C26 C27 H27B 109.5
C26 C27 H27C 109.5
H27A C27 H27B 109.5
H27A C27 H27C 109.5
H27B C27 H27C 109.5
C15 O1B C20B 110.8(4)
O1B C20B H20C 110.1
O1B C20B H20D 110.1
O1B C20B C21B 108.0(6)
H20C C20B H20D 108.4
C21B C20B H20C 110.1
C21B C20B H20D 110.1
C20B C21B H21B 108.3
C22B C21B C20B 109.7(7)
C22B C21B H21B 108.3
C22B C21B C26B 107.5(7)
C26B C21B C20B 114.4(6)
C26B C21B H21B 108.3
C21B C22B H22C 108.9
C21B C22B H22D 108.9
C21B C22B C23B 113.5(7)
H22C C22B H22D 107.7
C23B C22B H22C 108.9
C23B C22B H22D 108.9
C22B C23B H23C 107.0
C22B C23B H23D 107.0
H23C C23B H23D 106.7
C24B C23B C22B 121.3(8)
C24B C23B H23C 107.0
C24B C23B H23D 107.0
C23B C24B H24C 108.4
C23B C24B H24D 108.4
H24C C24B H24D 107.4
C25B C24B C23B 115.6(8)
C25B C24B H24C 108.4
C25B C24B H24D 108.4
C24B C25B H25D 109.5
C24B C25B H25E 109.5
C24B C25B H25F 109.5
H25D C25B H25E 109.5
H25D C25B H25F 109.5
H25E C25B H25F 109.5
C21B C26B H26C 107.5
C21B C26B H26D 107.5
C21B C26B C27B 119.2(17)
H26C C26B H26D 107.0
C27B C26B H26C 107.5
C27B C26B H26D 107.5
C26B C27B H27D 109.5
C26B C27B H27E 109.5
C26B C27B H27F 109.5
H27D C27B H27E 109.5
H27D C27B H27F 109.5
H27E C27B H27F 109.5

loop_
_geom_bond_atom_site_label_1
_geom_bond_atom_site_label_2
_geom_bond_distance
I1 C2 2.076(3)
I2 C8 2.070(3)
F1 B1 1.389(3)
F2 B1 1.393(3)
N1 B1 1.552(4)
N1 C1 1.342(3)
N1 C4 1.401(3)
N2 B1 1.544(3)
N2 C6 1.401(3)
N2 C9 1.346(4)
C1 C2 1.412(4)
C1 C10 1.487(4)
C2 C3 1.388(4)
C3 C4 1.431(4)
C3 C11 1.491(4)
C4 C5 1.396(3)
C5 C6 1.409(4)
C5 C12 1.493(3)
C6 C7 1.424(3)
C7 C8 1.400(4)
C7 C18 1.496(3)
C8 C9 1.406(4)
C9 C19 1.492(4)
C10 H10A 0.9800
C10 H10B 0.9800
C10 H10C 0.9800
C11 H11A 0.9800
C11 H11B 0.9800
C11 H11C 0.9800
C12 C13 1.388(4)
C12 C17 1.393(4)
C13 H13 0.9500
C13 C14 1.395(4)
C14 H14 0.9500
C14 C15 1.380(5)
C15 C16 1.392(5)
C15 O1 1.375(6)
C15 O1B 1.410(6)
C16 H16 0.9500
C16 C17 1.393(4)
C17 H17 0.9500
C18 H18A 0.9800
C18 H18B 0.9800
C18 H18C 0.9800
C19 H19A 0.9800
C19 H19B 0.9800
C19 H19C 0.9800
O1 C20 1.380(8)
C20 H20A 0.9900
C20 H20B 0.9900
C20 C21 1.519(10)
C21 H21 1.0000
C21 C22 1.490(11)
C21 C26 1.599(11)
C22 H22A 0.9900
C22 H22B 0.9900
C22 C23 1.558(11)
C23 H23A 0.9900
C23 H23B 0.9900
C23 C24 1.537(12)
C24 H24A 0.9900
C24 H24B 0.9900
C24 C25 1.486(11)
C25 H25A 0.9800
C25 H25B 0.9800
C25 H25C 0.9800
C26 H26A 0.9900
C26 H26B 0.9900
C26 C27 1.561(17)
C27 H27A 0.9800
C27 H27B 0.9800
C27 H27C 0.9800
O1B C20B 1.479(8)
C20B H20C 0.9900
C20B H20D 0.9900
C20B C21B 1.533(10)
C21B H21B 1.0000
C21B C22B 1.497(11)
C21B C26B 1.520(11)
C22B H22C 0.9900
C22B H22D 0.9900
C22B C23B 1.553(11)
C23B H23C 0.9900
C23B H23D 0.9900
C23B C24B 1.513(11)
C24B H24C 0.9900
C24B H24D 0.9900
C24B C25B 1.472(12)
C25B H25D 0.9800
C25B H25E 0.9800
C25B H25F 0.9800
C26B H26C 0.9900
C26B H26D 0.9900
C26B C27B 1.538(18)
C27B H27D 0.9800
C27B H27E 0.9800
C27B H27F 0.9800
